data_7159291
loop_
_publ_author_name
'Saney, Liban'
'Christensen, Kirsten E.'
'Genov, Miroslav'
'Pretsch, Alexander'
'Pretsch, Dagmar'
'Moloney, Mark G.'

_publ_section_title
;
 Tetramate derivatives by chemoselective Dieckmann ring closure of
 <i>allo</i>-phenylserines, and their antibacterial activity.
;
_journal_issue 19
_journal_name_full 'Organic &amp; biomolecular chemistry'
_journal_page_first 4061
_journal_page_last 4071
_journal_paper_doi 10.1039/d3ob00376k
_journal_volume 21
_journal_year 2023
_chemical_formula_moiety 'C13 H12 Br N O4'
_chemical_formula_sum 'C13 H12 Br N O4'
_chemical_formula_weight 326.15
_chemical_melting_point ?
_space_group_IT_number 2
_space_group_name_Hall '-P 1'
_space_group_name_H-M_alt 'P -1'
_symmetry_cell_setting triclinic
_symmetry_space_group_name_Hall '-P 1'
_symmetry_space_group_name_H-M 'P -1'
_atom_sites_solution_hydrogens difmap
_atom_sites_solution_primary other
_audit_block_doi 10.5517/ccdc.csd.cc2bhpxg
_audit_creation_date 2020-09-11
_audit_creation_method 'CRYSTALS_ver_14.61_build_7491 '
_audit_update_record
;
2022-03-18 deposited with the CCDC.	2023-04-12 downloaded from the CCDC.
;
_cell_angle_alpha 101.322(6)
_cell_angle_beta 97.846(7)
_cell_angle_gamma 91.464(7)
_cell_formula_units_Z 2
_cell_length_a 5.6288(6)
_cell_length_b 8.6039(6)
_cell_length_c 13.5334(10)
_cell_measurement_reflns_used 2697
_cell_measurement_temperature 150
_cell_measurement_theta_max 74.44
_cell_measurement_theta_min 3.32
_cell_volume 635.72(10)
_computing_cell_refinement
; 
 CrysAlisPro (Rigaku Oxford Diffraction, 2017) 
;
_computing_data_collection 'SuperNova, (Oxford Diffraction, 2010)'
_computing_data_reduction
; 
 CrysAlisPro (Rigaku Oxford Diffraction, 2017) 
;
_computing_molecular_graphics 'CAMERON (Watkin et al., 1996)'
_computing_publication_material 'CRYSTALS (Betteridge et al., 2003)'
_computing_structure_refinement 'CRYSTALS (Betteridge et al., 2003)'
_computing_structure_solution 'Superflip (Palatinus & Chapuis, 2007)'
_diffrn_ambient_temperature 150
_diffrn_measured_fraction_theta_full 0.996
_diffrn_measured_fraction_theta_max 0.970
_diffrn_measurement_device Area
_diffrn_measurement_device_type 'Oxford Diffraction SuperNova'
_diffrn_measurement_method \w
_diffrn_radiation_monochromator 'focussing mirrors'
_diffrn_radiation_type 'Cu K\a'
_diffrn_radiation_wavelength 1.54184
_diffrn_reflns_av_R_equivalents 0.075
_diffrn_reflns_av_sigmaI/netI 0.0743
_diffrn_reflns_av_unetI/netI 0.074
_diffrn_reflns_limit_h_max 7
_diffrn_reflns_limit_h_min -6
_diffrn_reflns_limit_k_max 10
_diffrn_reflns_limit_k_min -10
_diffrn_reflns_limit_l_max 16
_diffrn_reflns_limit_l_min -14
_diffrn_reflns_number 7325
_diffrn_reflns_theta_full 69.901
_diffrn_reflns_theta_max 77.668
_diffrn_reflns_theta_min 3.366
_diffrn_standards_number 0
_exptl_absorpt_coefficient_mu 4.519
_exptl_absorpt_correction_T_max 0.96
_exptl_absorpt_correction_T_min 0.76
_exptl_absorpt_correction_type multi-scan
_exptl_absorpt_process_details
; 
 CrysAlisPro (Rigaku Oxford Diffraction, 2017) 
;
_exptl_crystal_colour clear_pale_colourless
_exptl_crystal_density_diffrn 1.704
_exptl_crystal_density_meas ?
_exptl_crystal_density_method 'not measured'
_exptl_crystal_description needle
_exptl_crystal_F_000 328
_exptl_crystal_size_max 0.08
_exptl_crystal_size_mid 0.02
_exptl_crystal_size_min 0.01
_refine_diff_density_max 0.97
_refine_diff_density_min -0.74
_refine_ls_extinction_method None
_refine_ls_goodness_of_fit_ref 0.9995
_refine_ls_hydrogen_treatment constr
_refine_ls_matrix_type full
_refine_ls_number_parameters 172
_refine_ls_number_reflns 9950
_refine_ls_number_restraints 0
_refine_ls_R_factor_all 0.0596
_refine_ls_R_factor_gt 0.0527
_refine_ls_shift/su_max 0.0002191
_refine_ls_shift/su_mean 0.0000163
_refine_ls_structure_factor_coef Fsqd
_refine_ls_weighting_details
;
 Method= Modified Sheldrick 
 w=1/[\s^2^(F^2^) + ( 0.10P)^2^ + 0.63P] 
 ,where P=(max(Fo^2^,0) + 2Fc^2^)/3 
;
_refine_ls_weighting_scheme calc
_refine_ls_wR_factor_all 0.1485
_refine_ls_wR_factor_gt 0.1396
_refine_ls_wR_factor_ref 0.1485
_reflns_limit_h_max 7
_reflns_limit_h_min -7
_reflns_limit_k_max 10
_reflns_limit_k_min -10
_reflns_limit_l_max 16
_reflns_limit_l_min 0
_reflns_number_gt 2255
_reflns_number_total 2615
_reflns_threshold_expression I>2.0\s(I)
_oxford_diffrn_Wilson_B_factor 2.89
_oxford_diffrn_Wilson_scale 0.03
_oxford_refine_ls_r_factor_ref 0.0596
_oxford_refine_ls_scale 6.2(3)
_oxford_reflns_number_all 2614
_oxford_structure_analysis_title 7330
_cod_data_source_file d3ob00376k2.cif
_cod_data_source_block 1-137e
_cod_depositor_comments
;
The following automatic conversions were performed:

data item '_chemical_melting_point' value 'not measured' was changed
to '?' -- the value is undefined or not given.

data item '_exptl_crystal_density_meas' value 'not measured' was
changed to '?' -- the value is perceived as not measured.

Automatic conversion script
Id: cif_fix_values 8170 2020-07-09 18:12:32Z antanas 

 Adding full bibliography for 7159291--7159301.cif.
;
_cod_original_sg_symbol_H-M 'P -1 '
_cod_database_code 7159291
_oxford_refine_reflns_threshold_expression_ref I>-10.0\s(I)
_oxford_refine_ls_r_factor_all 0.0596
_oxford_refine_ls_wr_factor_all 0.1485

loop_
_symmetry_equiv_pos_as_xyz
x,y,z
-x,-y,-z

loop_
_atom_site_label
_atom_site_type_symbol
_atom_site_fract_x
_atom_site_fract_y
_atom_site_fract_z
_atom_site_U_iso_or_equiv
_atom_site_occupancy
_atom_site_adp_type
_atom_site_refinement_flags_posn
_atom_site_refinement_flags_adp
_atom_site_refinement_flags_occupancy
_atom_site_disorder_assembly
_atom_site_disorder_group
_atom_site_attached_hydrogens
O1 O 0.8236(5) 0.4998(3) 0.6190(2) 0.0324 1.0000 Uani . . . . . .
C2 C 0.6628(7) 0.3996(4) 0.5899(3) 0.0259 1.0000 Uani . . . . . .
C3 C 0.6061(7) 0.2858(4) 0.4908(3) 0.0257 1.0000 Uani . . . . . .
C4 C 0.7259(7) 0.2653(4) 0.4073(3) 0.0272 1.0000 Uani . . . . . .
C5 C 0.6232(7) 0.1504(4) 0.3230(3) 0.0259 1.0000 Uani . . . . . .
C6 C 0.4102(7) 0.0634(4) 0.3218(3) 0.0285 1.0000 Uani . . . . . .
C7 C 0.2932(7) 0.0842(4) 0.4074(3) 0.0286 1.0000 Uani . . . . . .
C8 C 0.3146(7) 0.2497(4) 0.5926(3) 0.0273 1.0000 Uani . . . . . .
N9 N 0.4838(6) 0.3685(4) 0.6466(3) 0.0280 1.0000 Uani . . . . . .
Br10 Br 0.77669(8) 0.11300(6) 0.20524(3) 0.0386 1.0000 Uani . . . . . .
O11 O 0.1415(5) 0.2027(3) 0.6245(2) 0.0325 1.0000 Uani . . . . . .
C12 C 0.4610(8) 0.4610(4) 0.7479(3) 0.0295 1.0000 Uani . . . . . .
C13 C 0.5590(7) 0.3761(5) 0.8328(3) 0.0301 1.0000 Uani . . . . . .
C14 C 0.8323(7) 0.3599(5) 0.8417(3) 0.0295 1.0000 Uani . . . . . .
C15 C 0.9190(8) 0.2669(5) 0.9216(3) 0.0314 1.0000 Uani . . . . . .
O16 O 0.8037(7) 0.1643(5) 0.9448(4) 0.0608 1.0000 Uani . . . . . .
O17 O 1.1475(6) 0.3071(3) 0.9619(2) 0.0349 1.0000 Uani . . . . . .
C18 C 1.2551(9) 0.2140(5) 1.0327(3) 0.0367 1.0000 Uani . . . . . .
C19 C 0.3955(6) 0.1976(4) 0.4911(3) 0.0246 1.0000 Uani . . . . . .
H41 H 0.8682 0.3225 0.4061 0.0328 1.0000 Uiso R . . . . .
H61 H 0.3461 -0.0090 0.2627 0.0343 1.0000 Uiso R . . . . .
H71 H 0.1545 0.0242 0.4083 0.0342 1.0000 Uiso R . . . . .
H122 H 0.5491 0.5633 0.7579 0.0351 1.0000 Uiso R . . . . .
H121 H 0.2917 0.4775 0.7510 0.0348 1.0000 Uiso R . . . . .
H131 H 0.5253 0.4390 0.8965 0.0359 1.0000 Uiso R . . . . .
H132 H 0.4789 0.2715 0.8215 0.0360 1.0000 Uiso R . . . . .
H142 H 0.9159 0.4645 0.8583 0.0348 1.0000 Uiso R . . . . .
H141 H 0.8692 0.3037 0.7769 0.0350 1.0000 Uiso R . . . . .
H183 H 1.4220 0.2404 1.0466 0.0550 1.0000 Uiso R . . . . .
H182 H 1.1865 0.2379 1.0943 0.0545 1.0000 Uiso R . . . . .
H181 H 1.2302 0.1035 1.0038 0.0546 1.0000 Uiso R . . . . .

loop_
_atom_site_aniso_label
_atom_site_aniso_U_11
_atom_site_aniso_U_22
_atom_site_aniso_U_33
_atom_site_aniso_U_23
_atom_site_aniso_U_13
_atom_site_aniso_U_12
O1 0.0342(15) 0.0243(13) 0.0365(15) 0.0046(11) 0.0017(11) -0.0094(11)
C2 0.0280(18) 0.0208(16) 0.0299(18) 0.0084(13) 0.0031(14) 0.0007(13)
C3 0.0289(18) 0.0180(15) 0.0301(18) 0.0071(13) 0.0009(14) 0.0014(13)
C4 0.0327(19) 0.0210(16) 0.0272(18) 0.0058(14) 0.0007(14) 0.0018(14)
C5 0.0296(18) 0.0242(16) 0.0251(17) 0.0048(13) 0.0069(14) 0.0072(14)
C6 0.0309(19) 0.0202(16) 0.0301(18) 0.0004(13) -0.0037(14) 0.0010(14)
C7 0.0278(18) 0.0196(16) 0.037(2) 0.0082(14) -0.0020(15) -0.0003(13)
C8 0.0312(19) 0.0188(16) 0.0324(19) 0.0084(14) 0.0017(15) 0.0006(14)
N9 0.0322(17) 0.0211(14) 0.0313(17) 0.0065(12) 0.0052(13) -0.0007(12)
Br10 0.0412(3) 0.0428(3) 0.0299(3) 0.00191(18) 0.00612(17) 0.00518(18)
O11 0.0327(14) 0.0270(13) 0.0396(15) 0.0099(11) 0.0075(12) -0.0024(11)
C12 0.036(2) 0.0210(16) 0.0308(19) 0.0013(14) 0.0069(15) 0.0003(14)
C13 0.038(2) 0.0261(17) 0.0271(18) 0.0032(14) 0.0088(15) 0.0005(15)
C14 0.035(2) 0.0262(17) 0.0281(18) 0.0061(14) 0.0078(15) -0.0004(15)
C15 0.041(2) 0.0242(17) 0.0300(19) 0.0079(14) 0.0059(16) -0.0013(15)
O16 0.045(2) 0.058(2) 0.088(3) 0.049(2) -0.0062(19) -0.0124(17)
O17 0.0379(16) 0.0310(14) 0.0364(15) 0.0113(12) 0.0013(12) 0.0002(12)
C18 0.046(2) 0.034(2) 0.031(2) 0.0105(16) -0.0000(17) 0.0063(17)
C19 0.0246(17) 0.0183(15) 0.0315(18) 0.0084(13) 0.0011(14) 0.0015(13)

loop_
_atom_type_symbol
_atom_type_scat_dispersion_real
_atom_type_scat_dispersion_imag
_atom_type_scat_Cromer_Mann_a1
_atom_type_scat_Cromer_Mann_b1
_atom_type_scat_Cromer_Mann_a2
_atom_type_scat_Cromer_Mann_b2
_atom_type_scat_Cromer_Mann_a3
_atom_type_scat_Cromer_Mann_b3
_atom_type_scat_Cromer_Mann_a4
_atom_type_scat_Cromer_Mann_b4
_atom_type_scat_Cromer_Mann_c
_atom_type_scat_source
C 0.0181 0.0091 2.3100 20.8439 1.0200 10.2075 1.5886 0.5687 0.8650 51.6512 0.2156 'International Tables Vol C 4.2.6.8 and 6.1.1.4'
H 0.0000 0.0000 0.4930 10.5109 0.3229 26.1257 0.1402 3.1424 0.0408 57.7998 0.0030 'International Tables Vol C 4.2.6.8 and 6.1.1.4'
Br -0.6763 1.2805 17.1789 2.1723 5.2358 16.5796 5.6377 0.2609 3.9851 41.4328 2.9557 'International Tables Vol C 4.2.6.8 and 6.1.1.4'
N 0.0311 0.0180 12.2126 0.0057 3.1322 9.8933 2.0125 28.9975 1.1663 0.5826 -11.5290 'International Tables Vol C 4.2.6.8 and 6.1.1.4'
O 0.0492 0.0322 3.0485 13.2771 2.2868 5.7011 1.5463 0.3239 0.8670 32.9089 0.2508 'International Tables Vol C 4.2.6.8 and 6.1.1.4'
Si 0.2541 0.3302 6.2915 2.4386 3.0353 32.3337 1.9891 0.6785 1.5410 81.6937 1.1407 'International Tables Vol C 4.2.6.8 and 6.1.1.4'

loop_
_citation_id
_citation_doi
_citation_year
1 10.3390/antibiotics12010009 2023

loop_
_geom_angle_atom_site_label_1
_geom_angle_site_symmetry_1
_geom_angle_atom_site_label_2
_geom_angle_site_symmetry_2
_geom_angle_atom_site_label_3
_geom_angle_site_symmetry_3
_geom_angle
_geom_angle_publ_flag
O1 . C2 . C3 . 129.9(4) yes
O1 . C2 . N9 . 124.9(4) yes
C3 . C2 . N9 . 105.3(3) yes
C2 . C3 . C4 . 129.3(3) yes
C2 . C3 . C19 . 108.7(3) yes
C4 . C3 . C19 . 121.9(4) yes
C3 . C4 . C5 . 116.0(4) yes
C3 . C4 . H41 . 123.0 no
C5 . C4 . H41 . 121.0 no
C4 . C5 . C6 . 122.6(4) yes
C4 . C5 . Br10 . 118.9(3) yes
C6 . C5 . Br10 . 118.5(3) yes
C5 . C6 . C7 . 120.6(3) yes
C5 . C6 . H61 . 119.2 no
C7 . C6 . H61 . 120.2 no
C6 . C7 . C19 . 116.7(3) yes
C6 . C7 . H71 . 121.4 no
C19 . C7 . H71 . 121.9 no
N9 . C8 . O11 . 125.4(4) yes
N9 . C8 . C19 . 105.4(3) yes
O11 . C8 . C19 . 129.2(4) yes
C2 . N9 . C8 . 112.7(3) yes
C2 . N9 . C12 . 123.8(3) yes
C8 . N9 . C12 . 123.2(3) yes
N9 . C12 . C13 . 112.1(3) yes
N9 . C12 . H122 . 109.0 no
C13 . C12 . H122 . 109.0 no
N9 . C12 . H121 . 108.2 no
C13 . C12 . H121 . 108.9 no
H122 . C12 . H121 . 109.6 no
C12 . C13 . C14 . 113.0(3) yes
C12 . C13 . H131 . 107.5 no
C14 . C13 . H131 . 107.7 no
C12 . C13 . H132 . 109.7 no
C14 . C13 . H132 . 109.4 no
H131 . C13 . H132 . 109.5 no
C13 . C14 . C15 . 111.2(3) yes
C13 . C14 . H142 . 110.3 no
C15 . C14 . H142 . 109.5 no
C13 . C14 . H141 . 108.4 no
C15 . C14 . H141 . 108.3 no
H142 . C14 . H141 . 109.1 no
C14 . C15 . O16 . 125.3(4) yes
C14 . C15 . O17 . 111.9(3) yes
O16 . C15 . O17 . 122.8(4) yes
C15 . O17 . C18 . 116.2(3) yes
O17 . C18 . H183 . 108.4 no
O17 . C18 . H182 . 109.6 no
H183 . C18 . H182 . 109.7 no
O17 . C18 . H181 . 110.5 no
H183 . C18 . H181 . 108.8 no
H182 . C18 . H181 . 109.8 no
C8 . C19 . C3 . 107.8(3) yes
C8 . C19 . C7 . 130.1(3) yes
C3 . C19 . C7 . 122.1(4) yes

loop_
_geom_bond_atom_site_label_1
_geom_bond_site_symmetry_1
_geom_bond_atom_site_label_2
_geom_bond_site_symmetry_2
_geom_bond_distance
_geom_bond_publ_flag
O1 . C2 . 1.203(5) yes
C2 . C3 . 1.486(5) yes
C2 . N9 . 1.397(5) yes
C3 . C4 . 1.378(5) yes
C3 . C19 . 1.392(5) yes
C4 . C5 . 1.401(5) yes
C4 . H41 . 0.934 no
C5 . C6 . 1.394(6) yes
C5 . Br10 . 1.891(4) yes
C6 . C7 . 1.393(6) yes
C6 . H61 . 0.934 no
C7 . C19 . 1.388(5) yes
C7 . H71 . 0.927 no
C8 . N9 . 1.397(5) yes
C8 . O11 . 1.210(5) yes
C8 . C19 . 1.495(5) yes
N9 . C12 . 1.468(5) yes
C12 . C13 . 1.527(5) yes
C12 . H122 . 0.976 no
C12 . H121 . 0.973 no
C13 . C14 . 1.539(6) yes
C13 . H131 . 0.970 no
C13 . H132 . 0.971 no
C14 . C15 . 1.505(5) yes
C14 . H142 . 0.976 no
C14 . H141 . 0.966 no
C15 . O16 . 1.198(5) yes
C15 . O17 . 1.336(5) yes
O17 . C18 . 1.446(5) yes
C18 . H183 . 0.945 no
C18 . H182 . 0.955 no
C18 . H181 . 0.953 no

loop_
_geom_hbond_atom_site_label_D
_geom_hbond_site_symmetry_D
_geom_hbond_atom_site_label_H
_geom_hbond_site_symmetry_H
_geom_hbond_atom_site_label_A
_geom_hbond_site_symmetry_A
_geom_hbond_angle_DHA
_geom_hbond_distance_DH
_geom_hbond_distance_HA
_geom_hbond_distance_DA
_geom_hbond_publ_flag
C4 . H41 . O1 2_766 168 0.93 2.39 3.303(6) yes
C7 . H71 . O11 2_556 161 0.93 2.46 3.354(6) yes
C18 . H181 . O16 2_757 141 0.95 2.54 3.340(6) yes
